data_7023563
loop_
_publ_author_name
'Shiga, Takuya'
'Noguchi, Mao'
'Sato, Hiroki'
'Matsumoto, Takuto'
'Newton, Graham N.'
'Oshio, Hiroki'

_publ_section_title
;
 Triple-stranded ferric helices: a \p-\p interaction-driven structural
 hierarchy of Fe5, Fe7, and Fe17 clusters.
;
_journal_issue 45
_journal_name_full 'Dalton transactions (Cambridge, England : 2003)'
_journal_page_first 16185
_journal_page_last 16193
_journal_paper_doi 10.1039/c3dt51480c
_journal_volume 42
_journal_year 2013
_chemical_formula_moiety 'C68 H48 Fe5 N21 O6, 6(C H4 O), 2(Cl), 2(H2 O)'
_chemical_formula_sum 'C74 H76 Cl2 Fe5 N21 O14'
_chemical_formula_weight 1833.71
_chemical_name_systematic
;
 ?
;
_space_group_IT_number 15
_symmetry_cell_setting monoclinic
_symmetry_space_group_name_Hall '-C 2yc'
_symmetry_space_group_name_H-M 'C 1 2/c 1'
_atom_sites_solution_hydrogens geom
_atom_sites_solution_primary direct
_atom_sites_solution_secondary difmap
_audit_creation_method SHELXL-97
_cell_angle_alpha 90.00
_cell_angle_beta 98.680(6)
_cell_angle_gamma 90.00
_cell_formula_units_Z 4
_cell_length_a 17.328(6)
_cell_length_b 21.331(7)
_cell_length_c 22.382(8)
_cell_measurement_temperature 100(2)
_cell_volume 8178(5)
_computing_cell_refinement 'Bruker SMART'
_computing_data_collection 'Bruker SMART'
_computing_data_reduction 'Bruker SAINT'
_computing_molecular_graphics 'Bruker SHELXTL'
_computing_publication_material 'Bruker SHELXTL'
_computing_structure_refinement 'Bruker SHELXTL'
_computing_structure_solution 'Bruker SHELXTL'
_diffrn_ambient_temperature 100(2)
_diffrn_detector_area_resol_mean 8.366
_diffrn_measured_fraction_theta_full 0.989
_diffrn_measured_fraction_theta_max 0.989
_diffrn_measurement_device_type 'CCD area detector'
_diffrn_measurement_method 'phi and omega scans'
_diffrn_radiation_monochromator graphite
_diffrn_radiation_source 'fine-focus sealed tube'
_diffrn_radiation_type MoK\a
_diffrn_radiation_wavelength 0.71073
_diffrn_reflns_av_R_equivalents 0.0686
_diffrn_reflns_av_unetI/netI 0.1078
_diffrn_reflns_limit_h_max 16
_diffrn_reflns_limit_h_min -19
_diffrn_reflns_limit_k_max 23
_diffrn_reflns_limit_k_min -21
_diffrn_reflns_limit_l_max 24
_diffrn_reflns_limit_l_min -22
_diffrn_reflns_number 16490
_diffrn_reflns_theta_full 23.35
_diffrn_reflns_theta_max 23.35
_diffrn_reflns_theta_min 2.12
_exptl_absorpt_coefficient_mu 1.006
_exptl_absorpt_correction_T_max 0.9802
_exptl_absorpt_correction_T_min 0.6331
_exptl_absorpt_correction_type empirical
_exptl_absorpt_process_details SADABS
_exptl_crystal_colour 'Dark reddish brown'
_exptl_crystal_density_diffrn 1.489
_exptl_crystal_density_method 'not measured'
_exptl_crystal_description Rod
_exptl_crystal_F_000 3772
_exptl_crystal_size_max 0.50
_exptl_crystal_size_mid 0.35
_exptl_crystal_size_min 0.02
_refine_diff_density_max 0.734
_refine_diff_density_min -0.367
_refine_diff_density_rms 0.083
_refine_ls_extinction_method none
_refine_ls_goodness_of_fit_ref 0.915
_refine_ls_hydrogen_treatment constr
_refine_ls_matrix_type full
_refine_ls_number_parameters 539
_refine_ls_number_reflns 5883
_refine_ls_number_restraints 1
_refine_ls_restrained_S_all 0.917
_refine_ls_R_factor_all 0.1083
_refine_ls_R_factor_gt 0.0555
_refine_ls_shift/su_max 0.000
_refine_ls_shift/su_mean 0.000
_refine_ls_structure_factor_coef Fsqd
_refine_ls_weighting_details 'calc w=1/[\s^2^(Fo^2^)+(0.0689P)^2^+0.0000P] where P=(Fo^2^+2Fc^2^)/3'
_refine_ls_weighting_scheme calc
_refine_ls_wR_factor_gt 0.1290
_refine_ls_wR_factor_ref 0.1448
_reflns_number_gt 3287
_reflns_number_total 5883
_reflns_threshold_expression >2\s(I)
_cod_data_source_file c3dt51480c.txt
_cod_data_source_block '[Fe5]'
_cod_depositor_comments
;
The following automatic conversions were performed:

'_symmetry_cell_setting' value 'Monoclinic' changed to 'monoclinic'
according to /home/saulius/struct/CIF-dictionaries/cif_core.dic
dictionary named 'cif_core.dic' version 2.4.2 from
2011-04-26.

'_exptl_absorpt_correction_type' value 'Empirical'
changed to 'empirical' according to
/home/saulius/struct/CIF-dictionaries/cif_core.dic dictionary named
'cif_core.dic' version 2.4.2 from 2011-04-26.

Automatic conversion script
Id: cif_fix_values 1891 2012-01-12 08:04:46Z andrius 
;
_cod_original_sg_symbol_H-M 'C 2/c'
_cod_database_code 7023563

loop_
_symmetry_equiv_pos_as_xyz
'x, y, z'
'-x, y, -z+1/2'
'x+1/2, y+1/2, z'
'-x+1/2, y+1/2, -z+1/2'
'-x, -y, -z'
'x, -y, z-1/2'
'-x+1/2, -y+1/2, -z'
'x+1/2, -y+1/2, z-1/2'

loop_
_atom_site_label
_atom_site_type_symbol
_atom_site_fract_x
_atom_site_fract_y
_atom_site_fract_z
_atom_site_U_iso_or_equiv
_atom_site_adp_type
_atom_site_occupancy
_atom_site_symmetry_multiplicity
_atom_site_calc_flag
_atom_site_refinement_flags
Fe1 Fe 0.0000 0.21842(5) 0.2500 0.0405(4) Uani 1 2 d S
Fe2 Fe 0.08776(5) 0.36180(4) 0.25753(4) 0.0396(3) Uani 1 1 d .
Fe3 Fe 0.02922(5) 0.30670(4) 0.43342(4) 0.0447(3) Uani 1 1 d .
Cl1 Cl 0.33565(13) 0.46657(9) 0.03833(11) 0.0877(7) Uani 1 1 d .
O1 O 0.0000 0.3052(2) 0.2500 0.0387(14) Uani 1 2 d S
O2 O 0.0000 0.4217(2) 0.2500 0.0431(15) Uani 1 2 d S
O3 O 0.1121(3) 0.20720(19) 0.23331(19) 0.0481(12) Uani 1 1 d .
O4 O 0.1701(2) 0.29498(19) 0.27076(19) 0.0462(11) Uani 1 1 d .
N1 N 0.1256(3) 0.2654(3) 0.5013(2) 0.0550(16) Uani 1 1 d .
N2 N 0.0657(3) 0.2242(2) 0.3922(2) 0.0436(13) Uani 1 1 d .
N3 N 0.0375(3) 0.1921(2) 0.3407(2) 0.0449(14) Uani 1 1 d .
N4 N 0.0000 0.1181(3) 0.2500 0.046(2) Uani 1 2 d S
N5 N 0.0327(3) 0.3872(3) 0.5043(3) 0.0570(16) Uani 1 1 d .
N6 N 0.0887(3) 0.3833(2) 0.3986(3) 0.0467(14) Uani 1 1 d .
N7 N 0.1195(3) 0.3927(2) 0.3477(2) 0.0459(14) Uani 1 1 d .
N8 N 0.1787(3) 0.4294(2) 0.2553(3) 0.0456(14) Uani 1 1 d .
N9 N 0.1080(3) 0.3663(2) 0.1664(2) 0.0428(13) Uani 1 1 d .
N10 N 0.0838(3) 0.3293(2) 0.1175(2) 0.0409(13) Uani 1 1 d .
N11 N 0.0578(3) 0.2667(2) 0.0138(2) 0.0451(14) Uani 1 1 d .
C1 C 0.1628(4) 0.2906(4) 0.5535(3) 0.069(2) Uani 1 1 d .
H1 H 0.1531 0.3332 0.5622 0.083 Uiso 1 1 calc R
C2 C 0.2136(5) 0.2571(5) 0.5941(4) 0.082(3) Uani 1 1 d .
H2 H 0.2390 0.2763 0.6301 0.098 Uiso 1 1 calc R
C3 C 0.2271(5) 0.1961(5) 0.5821(4) 0.091(3) Uani 1 1 d .
H3 H 0.2620 0.1721 0.6100 0.109 Uiso 1 1 calc R
C4 C 0.1901(4) 0.1687(4) 0.5292(4) 0.077(2) Uani 1 1 d .
H4 H 0.1985 0.1258 0.5207 0.092 Uiso 1 1 calc R
C5 C 0.1409(4) 0.2052(4) 0.4893(3) 0.0529(19) Uani 1 1 d .
C6 C 0.1028(4) 0.1821(3) 0.4316(3) 0.0487(18) Uani 1 1 d .
C7 C 0.0976(4) 0.1234(3) 0.4070(3) 0.0558(19) Uani 1 1 d .
H7 H 0.1183 0.0857 0.4255 0.067 Uiso 1 1 calc R
C8 C 0.0563(4) 0.1303(3) 0.3501(3) 0.0494(18) Uani 1 1 d .
C9 C 0.0294(4) 0.0877(3) 0.3004(3) 0.0507(19) Uani 1 1 d .
C10 C 0.0305(4) 0.0232(3) 0.3020(4) 0.068(2) Uani 1 1 d .
H10 H 0.0515 0.0012 0.3376 0.082 Uiso 1 1 calc R
C11 C 0.0000 -0.0082(5) 0.2500 0.077(4) Uani 1 2 d S
H11 H 0.0000 -0.0527 0.2500 0.092 Uiso 1 2 calc SR
C12 C 0.0009(4) 0.3907(4) 0.5545(3) 0.067(2) Uani 1 1 d .
H12 H -0.0350 0.3588 0.5614 0.081 Uiso 1 1 calc R
C13 C 0.0163(5) 0.4371(4) 0.5973(4) 0.091(3) Uani 1 1 d .
H13 H -0.0082 0.4377 0.6325 0.109 Uiso 1 1 calc R
C14 C 0.0690(5) 0.4826(4) 0.5867(4) 0.101(3) Uani 1 1 d .
H14 H 0.0816 0.5156 0.6150 0.121 Uiso 1 1 calc R
C15 C 0.1034(5) 0.4806(4) 0.5352(4) 0.089(3) Uani 1 1 d .
H15 H 0.1405 0.5114 0.5280 0.106 Uiso 1 1 calc R
C16 C 0.0833(4) 0.4332(3) 0.4943(3) 0.060(2) Uani 1 1 d .
C17 C 0.1142(4) 0.4299(3) 0.4378(3) 0.0509(18) Uani 1 1 d .
C18 C 0.1627(4) 0.4683(3) 0.4120(3) 0.060(2) Uani 1 1 d .
H18 H 0.1895 0.5042 0.4297 0.072 Uiso 1 1 calc R
C19 C 0.1650(4) 0.4449(3) 0.3558(3) 0.0472(17) Uani 1 1 d .
C20 C 0.2018(4) 0.4636(3) 0.3054(3) 0.0527(19) Uani 1 1 d .
C21 C 0.2582(4) 0.5106(3) 0.3030(4) 0.069(2) Uani 1 1 d .
H21 H 0.2747 0.5358 0.3375 0.083 Uiso 1 1 calc R
C22 C 0.2893(4) 0.5199(4) 0.2509(4) 0.076(2) Uani 1 1 d .
H22 H 0.3269 0.5520 0.2492 0.092 Uiso 1 1 calc R
C23 C 0.2657(4) 0.4819(3) 0.1998(4) 0.061(2) Uani 1 1 d .
H23 H 0.2874 0.4870 0.1636 0.074 Uiso 1 1 calc R
C24 C 0.2096(4) 0.4369(3) 0.2047(3) 0.0483(18) Uani 1 1 d .
C25 C 0.1757(4) 0.3944(3) 0.1566(3) 0.0443(17) Uani 1 1 d .
C26 C 0.1956(4) 0.3761(3) 0.1030(3) 0.0468(18) Uani 1 1 d .
H26 H 0.2400 0.3885 0.0856 0.056 Uiso 1 1 calc R
C27 C 0.1366(4) 0.3350(3) 0.0791(3) 0.0413(16) Uani 1 1 d .
C28 C 0.1259(4) 0.2994(3) 0.0232(3) 0.0402(16) Uani 1 1 d .
C29 C 0.1783(4) 0.2996(3) -0.0166(3) 0.0559(19) Uani 1 1 d .
H29 H 0.2235 0.3254 -0.0093 0.067 Uiso 1 1 calc R
C30 C 0.1653(5) 0.2624(4) -0.0675(4) 0.069(2) Uani 1 1 d .
H30 H 0.2017 0.2614 -0.0953 0.082 Uiso 1 1 calc R
C31 C 0.0981(5) 0.2264(4) -0.0771(3) 0.066(2) Uani 1 1 d .
H31 H 0.0879 0.1995 -0.1113 0.080 Uiso 1 1 calc R
C32 C 0.0466(4) 0.2304(3) -0.0364(3) 0.0566(19) Uani 1 1 d .
H32 H 0.0001 0.2062 -0.0438 0.068 Uiso 1 1 calc R
C33 C 0.0000 0.4873(4) 0.2500 0.061(3) Uani 1 2 d S
H33A H -0.0428 0.5026 0.2701 0.091 Uiso 0.50 1 calc PR
H33B H -0.0070 0.5026 0.2083 0.091 Uiso 0.50 1 calc PR
H33C H 0.0498 0.5026 0.2717 0.091 Uiso 0.50 1 calc PR
C34 C 0.1700(4) 0.2421(3) 0.2448(3) 0.0450(17) Uani 1 1 d .
C35 C 0.2462(4) 0.2191(4) 0.2288(4) 0.075(2) Uani 1 1 d .
H35A H 0.2795 0.2043 0.2654 0.113 Uiso 1 1 calc R
H35B H 0.2725 0.2534 0.2107 0.113 Uiso 1 1 calc R
H35C H 0.2365 0.1845 0.1998 0.113 Uiso 1 1 calc R
C1S C 0.1226(5) 0.1292(3) 0.0941(4) 0.078(2) Uani 1 1 d .
H1S1 H 0.1260 0.1725 0.1089 0.117 Uiso 1 1 calc R
H1S2 H 0.1085 0.1015 0.1257 0.117 Uiso 1 1 calc R
H1S3 H 0.0828 0.1264 0.0582 0.117 Uiso 1 1 calc R
C2S C 0.3840(7) 0.3505(8) 0.2854(7) 0.287(13) Uani 1 1 d D
H2S1 H 0.3458 0.3333 0.3091 0.431 Uiso 1 1 calc R
H2S2 H 0.3785 0.3294 0.2460 0.431 Uiso 1 1 calc R
H2S3 H 0.3749 0.3955 0.2793 0.431 Uiso 1 1 calc R
C3S C 0.5520(6) 0.4536(5) 0.0665(5) 0.130(4) Uani 1 1 d .
H3S1 H 0.5386 0.4972 0.0745 0.194 Uiso 1 1 calc R
H3S2 H 0.5500 0.4475 0.0229 0.194 Uiso 1 1 calc R
H3S3 H 0.6048 0.4444 0.0872 0.194 Uiso 1 1 calc R
O1S O 0.1949(3) 0.1109(3) 0.0792(2) 0.0874(17) Uani 1 1 d .
H1S H 0.1879 0.0858 0.0500 0.131 Uiso 1 1 calc R
O2S O 0.4570(8) 0.3410(6) 0.3153(5) 0.230(5) Uani 1 1 d D
H2S H 0.4635 0.3625 0.3471 0.345 Uiso 1 1 calc R
O3S O 0.4979(4) 0.4127(3) 0.0882(4) 0.124(2) Uani 1 1 d .
H3S H 0.4522 0.4239 0.0744 0.186 Uiso 1 1 calc R
O4S O 0.5000 0.1668(11) 0.2500 0.401(15) Uani 1 2 d S
O5S O 0.3591(12) 0.1115(8) 0.1584(10) 0.207(9) Uani 0.50 1 d P

loop_
_atom_site_aniso_label
_atom_site_aniso_U_11
_atom_site_aniso_U_22
_atom_site_aniso_U_33
_atom_site_aniso_U_23
_atom_site_aniso_U_13
_atom_site_aniso_U_12
Fe1 0.0401(8) 0.0351(7) 0.0463(9) 0.000 0.0066(6) 0.000
Fe2 0.0305(5) 0.0383(5) 0.0478(6) 0.0009(5) -0.0015(4) -0.0024(4)
Fe3 0.0367(6) 0.0518(6) 0.0432(6) -0.0024(5) -0.0014(4) -0.0012(5)
Cl1 0.0968(17) 0.0714(13) 0.1036(18) -0.0184(13) 0.0426(14) -0.0245(12)
O1 0.030(3) 0.037(3) 0.048(4) 0.000 0.000(3) 0.000
O2 0.037(4) 0.032(3) 0.058(4) 0.000 0.000(3) 0.000
O3 0.042(3) 0.046(3) 0.057(3) 0.000(2) 0.008(2) 0.001(2)
O4 0.039(3) 0.048(3) 0.048(3) -0.002(2) -0.003(2) 0.005(2)
N1 0.041(4) 0.086(5) 0.036(4) 0.009(3) -0.002(3) 0.001(3)
N2 0.039(3) 0.054(3) 0.038(3) 0.006(3) 0.006(3) 0.006(3)
N3 0.043(3) 0.042(3) 0.053(4) 0.007(3) 0.015(3) 0.004(3)
N4 0.050(5) 0.031(4) 0.061(6) 0.000 0.020(4) 0.000
N5 0.057(4) 0.070(4) 0.043(4) -0.019(3) 0.004(3) -0.014(3)
N6 0.037(3) 0.054(3) 0.048(4) -0.015(3) 0.001(3) -0.006(3)
N7 0.032(3) 0.053(3) 0.051(4) -0.007(3) 0.000(3) -0.008(3)
N8 0.036(3) 0.046(3) 0.056(4) -0.003(3) 0.010(3) -0.009(3)
N9 0.027(3) 0.047(3) 0.053(4) 0.010(3) -0.001(3) -0.002(3)
N10 0.035(3) 0.045(3) 0.040(3) 0.004(3) -0.002(3) 0.002(3)
N11 0.041(4) 0.047(3) 0.045(4) 0.002(3) -0.001(3) 0.000(3)
C1 0.050(5) 0.105(6) 0.049(5) 0.008(5) -0.003(4) -0.008(5)
C2 0.051(6) 0.145(9) 0.042(5) 0.020(6) -0.014(4) -0.001(6)
C3 0.051(6) 0.158(10) 0.061(7) 0.049(7) 0.004(5) 0.030(6)
C4 0.052(5) 0.118(7) 0.061(6) 0.031(5) 0.011(5) 0.025(5)
C5 0.037(4) 0.076(6) 0.046(5) 0.015(4) 0.006(4) 0.012(4)
C6 0.039(4) 0.065(5) 0.046(5) 0.022(4) 0.018(4) 0.015(4)
C7 0.054(5) 0.051(5) 0.065(6) 0.015(4) 0.015(4) 0.019(4)
C8 0.049(5) 0.040(4) 0.066(5) 0.016(4) 0.026(4) 0.013(3)
C9 0.049(5) 0.038(4) 0.072(6) 0.007(4) 0.031(4) 0.006(3)
C10 0.072(6) 0.048(5) 0.093(7) 0.008(4) 0.040(5) 0.009(4)
C11 0.081(9) 0.029(6) 0.132(12) 0.000 0.055(9) 0.000
C12 0.068(6) 0.080(6) 0.053(5) -0.019(5) 0.012(4) -0.021(4)
C13 0.101(7) 0.115(7) 0.061(6) -0.045(6) 0.024(5) -0.042(6)
C14 0.113(8) 0.106(7) 0.089(7) -0.049(6) 0.028(6) -0.060(6)
C15 0.100(7) 0.107(7) 0.063(6) -0.040(5) 0.023(5) -0.052(6)
C16 0.053(5) 0.068(5) 0.057(5) -0.013(4) 0.000(4) -0.020(4)
C17 0.043(4) 0.059(5) 0.051(5) -0.013(4) 0.007(4) -0.011(4)
C18 0.052(5) 0.066(5) 0.062(5) -0.020(4) 0.005(4) -0.019(4)
C19 0.034(4) 0.058(5) 0.050(5) -0.012(4) 0.004(3) -0.011(3)
C20 0.039(4) 0.051(4) 0.067(5) -0.008(4) 0.008(4) -0.009(4)
C21 0.054(5) 0.069(5) 0.087(6) -0.026(5) 0.021(5) -0.022(4)
C22 0.055(5) 0.071(6) 0.105(7) -0.004(6) 0.021(5) -0.028(4)
C23 0.039(4) 0.067(5) 0.081(6) -0.007(4) 0.015(4) -0.016(4)
C24 0.035(4) 0.048(4) 0.061(5) 0.005(4) 0.005(4) -0.002(3)
C25 0.035(4) 0.046(4) 0.050(5) 0.013(4) -0.001(4) 0.006(3)
C26 0.034(4) 0.052(4) 0.055(5) 0.017(4) 0.007(4) 0.001(3)
C27 0.037(4) 0.047(4) 0.041(4) 0.014(3) 0.011(3) 0.009(3)
C28 0.036(4) 0.043(4) 0.042(4) 0.014(3) 0.006(3) 0.013(3)
C29 0.047(5) 0.067(5) 0.055(5) 0.006(4) 0.010(4) 0.006(4)
C30 0.062(6) 0.080(6) 0.070(6) 0.008(5) 0.030(5) 0.013(5)
C31 0.067(6) 0.076(5) 0.059(5) -0.013(4) 0.021(5) 0.008(5)
C32 0.052(5) 0.059(5) 0.059(5) 0.001(4) 0.007(4) 0.004(4)
C33 0.051(7) 0.057(7) 0.074(8) 0.000 0.007(6) 0.000
C34 0.042(5) 0.056(5) 0.036(4) 0.005(4) 0.005(3) 0.005(4)
C35 0.044(5) 0.097(6) 0.087(6) -0.034(5) 0.016(4) 0.003(4)
C1S 0.084(7) 0.071(5) 0.080(6) -0.003(5) 0.012(5) 0.024(5)
C2S 0.204(17) 0.40(3) 0.214(18) 0.135(18) -0.093(14) -0.231(19)
C3S 0.133(10) 0.111(8) 0.167(11) 0.014(8) 0.091(9) 0.004(7)
O1S 0.080(4) 0.114(5) 0.070(4) -0.003(3) 0.018(3) -0.005(4)
O2S 0.249(13) 0.248(12) 0.168(11) 0.001(8) -0.048(9) 0.064(10)
O3S 0.141(7) 0.087(5) 0.136(7) -0.009(4) -0.006(6) -0.006(5)
O4S 0.49(4) 0.29(2) 0.40(4) 0.000 0.00(3) 0.000
O5S 0.22(2) 0.168(16) 0.25(2) 0.056(15) 0.094(17) 0.057(14)

loop_
_atom_type_symbol
_atom_type_description
_atom_type_scat_dispersion_real
_atom_type_scat_dispersion_imag
_atom_type_scat_source
C C 0.0033 0.0016 'International Tables Vol C Tables 4.2.6.8 and 6.1.1.4'
H H 0.0000 0.0000 'International Tables Vol C Tables 4.2.6.8 and 6.1.1.4'
N N 0.0061 0.0033 'International Tables Vol C Tables 4.2.6.8 and 6.1.1.4'
O O 0.0106 0.0060 'International Tables Vol C Tables 4.2.6.8 and 6.1.1.4'
Cl Cl 0.1484 0.1585 'International Tables Vol C Tables 4.2.6.8 and 6.1.1.4'
Fe Fe 0.3463 0.8444 'International Tables Vol C Tables 4.2.6.8 and 6.1.1.4'

loop_
_geom_angle_atom_site_label_1
_geom_angle_atom_site_label_2
_geom_angle_atom_site_label_3
_geom_angle
_geom_angle_site_symmetry_1
_geom_angle_site_symmetry_3
O1 Fe1 O3 96.72(12) . .
O1 Fe1 O3 96.72(12) . 2
O3 Fe1 O3 166.6(2) . 2
O1 Fe1 N3 105.42(14) . .
O3 Fe1 N3 88.95(18) . .
O3 Fe1 N3 87.48(18) 2 .
O1 Fe1 N3 105.42(14) . 2
O3 Fe1 N3 87.48(18) . 2
O3 Fe1 N3 88.95(18) 2 2
N3 Fe1 N3 149.2(3) . 2
O1 Fe1 N4 180.000(1) . .
O3 Fe1 N4 83.28(12) . .
O3 Fe1 N4 83.28(12) 2 .
N3 Fe1 N4 74.58(14) . .
N3 Fe1 N4 74.58(14) 2 .
O1 Fe2 O2 79.05(17) . .
O1 Fe2 O4 95.86(17) . .
O2 Fe2 O4 173.57(16) . .
O1 Fe2 N7 111.50(15) . .
O2 Fe2 N7 88.04(15) . .
O4 Fe2 N7 90.22(19) . .
O1 Fe2 N9 100.78(14) . .
O2 Fe2 N9 97.20(13) . .
O4 Fe2 N9 87.57(18) . .
N7 Fe2 N9 147.7(2) . .
O1 Fe2 N8 172.86(17) . .
O2 Fe2 N8 97.04(18) . .
O4 Fe2 N8 88.43(18) . .
N7 Fe2 N8 74.1(2) . .
N9 Fe2 N8 73.6(2) . .
N2 Fe3 N6 106.4(2) . .
N2 Fe3 N10 105.11(19) . 2
N6 Fe3 N10 94.92(19) . 2
N2 Fe3 N11 100.54(19) . 2
N6 Fe3 N11 152.8(2) . 2
N10 Fe3 N11 74.5(2) 2 2
N2 Fe3 N1 74.4(2) . .
N6 Fe3 N1 101.2(2) . .
N10 Fe3 N1 163.4(2) 2 .
N11 Fe3 N1 89.2(2) 2 .
N2 Fe3 N5 157.7(2) . .
N6 Fe3 N5 73.8(2) . .
N10 Fe3 N5 97.05(19) 2 .
N11 Fe3 N5 82.6(2) 2 .
N1 Fe3 N5 83.6(2) . .
Fe1 O1 Fe2 128.73(12) . .
Fe1 O1 Fe2 128.73(12) . 2
Fe2 O1 Fe2 102.5(2) . 2
C33 O2 Fe2 130.33(12) . .
C33 O2 Fe2 130.33(12) . 2
Fe2 O2 Fe2 99.3(2) . 2
C34 O3 Fe1 130.6(4) . .
C34 O4 Fe2 127.8(4) . .
C5 N1 C1 117.8(6) . .
C5 N1 Fe3 112.7(4) . .
C1 N1 Fe3 129.2(5) . .
C6 N2 N3 106.9(5) . .
C6 N2 Fe3 114.3(5) . .
N3 N2 Fe3 133.5(4) . .
C8 N3 N2 108.0(5) . .
C8 N3 Fe1 115.8(5) . .
N2 N3 Fe1 134.1(4) . .
C9 N4 C9 121.7(8) 2 .
C9 N4 Fe1 119.1(4) 2 .
C9 N4 Fe1 119.1(4) . .
C12 N5 C16 117.4(6) . .
C12 N5 Fe3 130.3(5) . .
C16 N5 Fe3 111.8(5) . .
N7 N6 C17 107.8(5) . .
N7 N6 Fe3 134.2(4) . .
C17 N6 Fe3 116.9(5) . .
N6 N7 C19 107.8(5) . .
N6 N7 Fe2 133.0(4) . .
C19 N7 Fe2 116.4(5) . .
C24 N8 C20 122.4(6) . .
C24 N8 Fe2 119.4(4) . .
C20 N8 Fe2 118.2(5) . .
N10 N9 C25 107.0(5) . .
N10 N9 Fe2 132.0(4) . .
C25 N9 Fe2 116.4(4) . .
C27 N10 N9 107.6(5) . .
C27 N10 Fe3 109.3(4) . 2
N9 N10 Fe3 134.0(4) . 2
C32 N11 C28 115.8(6) . .
C32 N11 Fe3 129.5(4) . 2
C28 N11 Fe3 111.3(4) . 2
N1 C1 C2 122.8(8) . .
N1 C1 H1 118.6 . .
C2 C1 H1 118.6 . .
C3 C2 C1 118.8(8) . .
C3 C2 H2 120.6 . .
C1 C2 H2 120.6 . .
C2 C3 C4 120.2(8) . .
C2 C3 H3 119.9 . .
C4 C3 H3 119.9 . .
C5 C4 C3 118.4(8) . .
C5 C4 H4 120.8 . .
C3 C4 H4 120.8 . .
N1 C5 C4 122.0(7) . .
N1 C5 C6 115.2(6) . .
C4 C5 C6 122.7(8) . .
N2 C6 C7 110.6(6) . .
N2 C6 C5 117.6(7) . .
C7 C6 C5 131.8(6) . .
C6 C7 C8 105.7(6) . .
C6 C7 H7 127.2 . .
C8 C7 H7 127.2 . .
N3 C8 C7 108.9(6) . .
N3 C8 C9 116.3(6) . .
C7 C8 C9 134.8(6) . .
N4 C9 C10 120.7(8) . .
N4 C9 C8 112.3(6) . .
C10 C9 C8 127.0(7) . .
C9 C10 C11 117.6(8) . .
C9 C10 H10 121.2 . .
C11 C10 H10 121.2 . .
C10 C11 C10 121.7(10) . 2
C10 C11 H11 119.2 . .
C10 C11 H11 119.2 2 .
N5 C12 C13 124.7(8) . .
N5 C12 H12 117.7 . .
C13 C12 H12 117.7 . .
C12 C13 C14 116.8(8) . .
C12 C13 H13 121.6 . .
C14 C13 H13 121.6 . .
C15 C14 C13 120.3(8) . .
C15 C14 H14 119.9 . .
C13 C14 H14 119.9 . .
C16 C15 C14 118.8(8) . .
C16 C15 H15 120.6 . .
C14 C15 H15 120.6 . .
N5 C16 C15 121.9(7) . .
N5 C16 C17 116.2(6) . .
C15 C16 C17 121.9(7) . .
N6 C17 C18 109.3(6) . .
N6 C17 C16 118.3(6) . .
C18 C17 C16 132.3(7) . .
C19 C18 C17 106.0(6) . .
C19 C18 H18 127.0 . .
C17 C18 H18 127.0 . .
N7 C19 C18 109.2(6) . .
N7 C19 C20 116.1(6) . .
C18 C19 C20 134.7(7) . .
N8 C20 C21 118.3(7) . .
N8 C20 C19 113.1(6) . .
C21 C20 C19 128.5(7) . .
C22 C21 C20 120.1(7) . .
C22 C21 H21 120.0 . .
C20 C21 H21 120.0 . .
C21 C22 C23 120.2(7) . .
C21 C22 H22 119.9 . .
C23 C22 H22 119.9 . .
C24 C23 C22 117.1(7) . .
C24 C23 H23 121.4 . .
C22 C23 H23 121.4 . .
N8 C24 C23 121.9(7) . .
N8 C24 C25 112.5(6) . .
C23 C24 C25 125.6(7) . .
C26 C25 N9 110.9(6) . .
C26 C25 C24 134.7(7) . .
N9 C25 C24 114.4(6) . .
C25 C26 C27 104.5(6) . .
C25 C26 H26 127.7 . .
C27 C26 H26 127.7 . .
N10 C27 C26 109.9(6) . .
N10 C27 C28 119.3(6) . .
C26 C27 C28 130.8(6) . .
N11 C28 C29 123.3(7) . .
N11 C28 C27 113.4(6) . .
C29 C28 C27 123.3(6) . .
C28 C29 C30 119.7(7) . .
C28 C29 H29 120.2 . .
C30 C29 H29 120.2 . .
C29 C30 C31 118.5(7) . .
C29 C30 H30 120.8 . .
C31 C30 H30 120.8 . .
C32 C31 C30 118.6(7) . .
C32 C31 H31 120.7 . .
C30 C31 H31 120.7 . .
N11 C32 C31 124.1(7) . .
N11 C32 H32 118.0 . .
C31 C32 H32 118.0 . .
O2 C33 H33A 109.5 . .
O2 C33 H33B 109.5 . .
H33A C33 H33B 109.5 . .
O2 C33 H33C 109.5 . .
H33A C33 H33C 109.5 . .
H33B C33 H33C 109.5 . .
O3 C34 O4 124.8(6) . .
O3 C34 C35 117.8(6) . .
O4 C34 C35 117.4(6) . .
C34 C35 H35A 109.5 . .
C34 C35 H35B 109.5 . .
H35A C35 H35B 109.5 . .
C34 C35 H35C 109.5 . .
H35A C35 H35C 109.5 . .
H35B C35 H35C 109.5 . .
O1S C1S H1S1 109.5 . .
O1S C1S H1S2 109.5 . .
H1S1 C1S H1S2 109.5 . .
O1S C1S H1S3 109.5 . .
H1S1 C1S H1S3 109.5 . .
H1S2 C1S H1S3 109.5 . .
O2S C2S H2S1 109.5 . .
O2S C2S H2S2 109.5 . .
H2S1 C2S H2S2 109.5 . .
O2S C2S H2S3 109.5 . .
H2S1 C2S H2S3 109.5 . .
H2S2 C2S H2S3 109.5 . .
O3S C3S H3S1 109.5 . .
O3S C3S H3S2 109.5 . .
H3S1 C3S H3S2 109.5 . .
O3S C3S H3S3 109.5 . .
H3S1 C3S H3S3 109.5 . .
H3S2 C3S H3S3 109.5 . .
C1S O1S H1S 109.5 . .
C2S O2S H2S 109.5 . .
C3S O3S H3S 109.5 . .

loop_
_geom_bond_atom_site_label_1
_geom_bond_atom_site_label_2
_geom_bond_distance
_geom_bond_site_symmetry_2
Fe1 O1 1.852(5) .
Fe1 O3 2.047(4) .
Fe1 O3 2.047(4) 2
Fe1 N3 2.112(5) .
Fe1 N3 2.112(5) 2
Fe1 N4 2.139(7) .
Fe2 O1 1.929(3) .
Fe2 O2 1.973(4) .
Fe2 O4 2.006(4) .
Fe2 N7 2.115(5) .
Fe2 N9 2.124(5) .
Fe2 N8 2.142(5) .
Fe3 N2 2.126(5) .
Fe3 N6 2.140(6) .
Fe3 N10 2.167(5) 2
Fe3 N11 2.221(6) 2
Fe3 N1 2.259(5) .
Fe3 N5 2.332(5) .
O1 Fe2 1.929(3) 2
O2 C33 1.400(10) .
O2 Fe2 1.973(4) 2
O3 C34 1.244(7) .
O4 C34 1.270(7) .
N1 C5 1.347(8) .
N1 C1 1.356(8) .
N2 C6 1.352(7) .
N2 N3 1.367(7) .
N3 C8 1.367(7) .
N4 C9 1.334(7) 2
N4 C9 1.334(7) .
N5 C12 1.325(9) .
N5 C16 1.357(8) .
N6 N7 1.345(7) .
N6 C17 1.354(7) .
N7 C19 1.359(7) .
N8 C24 1.334(8) .
N8 C20 1.347(8) .
N9 N10 1.363(6) .
N9 C25 1.363(7) .
N10 C27 1.352(7) .
N10 Fe3 2.167(5) 2
N11 C32 1.354(8) .
N11 C28 1.358(7) .
N11 Fe3 2.221(6) 2
C1 C2 1.368(10) .
C1 H1 0.9500 .
C2 C3 1.356(11) .
C2 H2 0.9500 .
C3 C4 1.388(11) .
C3 H3 0.9500 .
C4 C5 1.378(9) .
C4 H4 0.9500 .
C5 C6 1.446(9) .
C6 C7 1.364(9) .
C7 C8 1.373(9) .
C7 H7 0.9500 .
C8 C9 1.456(9) .
C9 C10 1.376(9) .
C10 C11 1.377(8) .
C10 H10 0.9500 .
C11 C10 1.377(8) 2
C11 H11 0.9500 .
C12 C13 1.376(9) .
C12 H12 0.9500 .
C13 C14 1.378(10) .
C13 H13 0.9500 .
C14 C15 1.376(10) .
C14 H14 0.9500 .
C15 C16 1.372(9) .
C15 H15 0.9500 .
C16 C17 1.449(10) .
C17 C18 1.364(9) .
C18 C19 1.359(9) .
C18 H18 0.9500 .
C19 C20 1.434(9) .
C20 C21 1.406(9) .
C21 C22 1.372(10) .
C21 H21 0.9500 .
C22 C23 1.412(10) .
C22 H22 0.9500 .
C23 C24 1.382(8) .
C23 H23 0.9500 .
C24 C25 1.462(9) .
C25 C26 1.354(9) .
C26 C27 1.391(8) .
C26 H26 0.9500 .
C27 C28 1.451(8) .
C28 C29 1.367(9) .
C29 C30 1.379(9) .
C29 H29 0.9500 .
C30 C31 1.385(10) .
C30 H30 0.9500 .
C31 C32 1.373(9) .
C31 H31 0.9500 .
C32 H32 0.9500 .
C33 H33A 0.9800 .
C33 H33B 0.9800 .
C33 H33C 0.9800 .
C34 C35 1.502(9) .
C35 H35A 0.9800 .
C35 H35B 0.9800 .
C35 H35C 0.9800 .
C1S O1S 1.399(8) .
C1S H1S1 0.9800 .
C1S H1S2 0.9800 .
C1S H1S3 0.9800 .
C2S O2S 1.354(9) .
C2S H2S1 0.9800 .
C2S H2S2 0.9800 .
C2S H2S3 0.9800 .
C3S O3S 1.419(9) .
C3S H3S1 0.9800 .
C3S H3S2 0.9800 .
C3S H3S3 0.9800 .
O1S H1S 0.8400 .
O2S H2S 0.8400 .
O3S H3S 0.8400 .
